data_7241812
loop_
_publ_author_name
'Chahine, Ali Y.'
'Turner, David R.'
'Batten, Stuart R.'

_publ_section_title
;
 Crystal engineering of coordination polymers using flexible
 tetracarboxylate linkers with embedded cyclohexyldiamine cores
;
_journal_issue 3
_journal_name_full CrystEngComm
_journal_page_first 569
_journal_page_last 590
_journal_paper_doi 10.1039/D0CE01620A
_journal_volume 23
_journal_year 2021
_chemical_formula_moiety 'C22 H24 Cu N2 O5'
_chemical_formula_sum 'C22 H24 Cu N2 O5'
_chemical_formula_weight 459.97
_space_group_crystal_system monoclinic
_space_group_IT_number 15
_space_group_name_Hall '-C 2yc'
_space_group_name_H-M_alt 'C 1 2/c 1'
_atom_sites_solution_hydrogens geom
_atom_sites_solution_primary dual
_audit_creation_date 2020-04-05
_audit_creation_method
;
Olex2 1.3
(compiled 2020.02.04 svn.rd84adfe8 for OlexSys, GUI svn.r6032)
;
_audit_update_record
;
2020-11-06 deposited with the CCDC.	2020-11-26 downloaded from the CCDC.
;
_cell_angle_alpha 90
_cell_angle_beta 100.53(3)
_cell_angle_gamma 90
_cell_formula_units_Z 8
_cell_length_a 16.386(3)
_cell_length_b 11.425(2)
_cell_length_c 26.726(5)
_cell_measurement_reflns_used 2122
_cell_measurement_temperature 100
_cell_measurement_theta_max 19.590
_cell_measurement_theta_min 1.550
_cell_volume 4919.1(16)
_computing_cell_refinement 'XDS (Kabsch, 1993)'
_computing_data_collection 'AS QEGUI'
_computing_data_reduction 'XDS (Kabsch, 1993)'
_computing_molecular_graphics 'Olex2 1.3 (Dolomanov et al., 2009)'
_computing_publication_material 'Olex2 1.3 (Dolomanov et al., 2009)'
_computing_structure_refinement 'SHELXL 2018/3 (Sheldrick, 2015)'
_computing_structure_solution 'SHELXT 2018/2 (Sheldrick, 2018)'
_diffrn_ambient_temperature 100
_diffrn_measured_fraction_theta_full 0.978
_diffrn_measured_fraction_theta_max 0.978
_diffrn_measurement_device_type 'Dectris Eiger 16M'
_diffrn_measurement_method 'Omega Scan'
_diffrn_radiation_monochromator 'Silicon Double Crystal'
_diffrn_radiation_source 'MX2 Beamline Australian Synchrotron'
_diffrn_radiation_type Synchrotron
_diffrn_radiation_wavelength 0.710877
_diffrn_reflns_av_R_equivalents 0.3396
_diffrn_reflns_av_unetI/netI 0.2000
_diffrn_reflns_Laue_measured_fraction_full 0.978
_diffrn_reflns_Laue_measured_fraction_max 0.978
_diffrn_reflns_limit_h_max 15
_diffrn_reflns_limit_h_min -15
_diffrn_reflns_limit_k_max 10
_diffrn_reflns_limit_k_min -10
_diffrn_reflns_limit_l_max 25
_diffrn_reflns_limit_l_min -25
_diffrn_reflns_number 13109
_diffrn_reflns_point_group_measured_fraction_full 0.978
_diffrn_reflns_point_group_measured_fraction_max 0.978
_diffrn_reflns_theta_full 19.590
_diffrn_reflns_theta_max 19.590
_diffrn_reflns_theta_min 1.550
_diffrn_standards_number 0
_exptl_absorpt_coefficient_mu 0.919
_exptl_absorpt_correction_type multi-scan
_exptl_absorpt_process_details 'XDS (Kabsch, 1993)'
_exptl_crystal_colour blue
_exptl_crystal_density_diffrn 1.242
_exptl_crystal_description block
_exptl_crystal_F_000 1912
_exptl_crystal_size_max 0.2
_exptl_crystal_size_mid 0.1
_exptl_crystal_size_min 0.1
_exptl_transmission_factor_max 0.4348
_exptl_transmission_factor_min 0.2035
_refine_diff_density_max 1.619
_refine_diff_density_min -0.713
_refine_diff_density_rms 0.182
_refine_ls_extinction_method none
_refine_ls_goodness_of_fit_ref 1.135
_refine_ls_hydrogen_treatment constr
_refine_ls_matrix_type full
_refine_ls_number_parameters 273
_refine_ls_number_reflns 2122
_refine_ls_number_restraints 0
_refine_ls_restrained_S_all 1.135
_refine_ls_R_factor_all 0.1717
_refine_ls_R_factor_gt 0.1425
_refine_ls_shift/su_max 0.000
_refine_ls_shift/su_mean 0.000
_refine_ls_structure_factor_coef Fsqd
_refine_ls_weighting_details 'w=1/[\s^2^(Fo^2^)+(0.2000P)^2^] where P=(Fo^2^+2Fc^2^)/3'
_refine_ls_weighting_scheme calc
_refine_ls_wR_factor_gt 0.3401
_refine_ls_wR_factor_ref 0.3730
_reflns_Friedel_coverage 0.000
_reflns_number_gt 1294
_reflns_number_total 2122
_reflns_threshold_expression 'I > 2\s(I)'
_cod_data_source_file d0ce01620a2.cif
_cod_data_source_block 10
_cod_depositor_comments
;
The following automatic conversions were performed:

data item '_exptl_absorpt_correction_type' value 'Multi-Scan' was
changed to 'multi-scan' in accordance with the
/home/data/users/saulius/crontab/automatic-downloads/rss-feeds/RSC/lib/dictionaries/cif_core.dic
dictionary named 'cif_core.dic' version 2.4.2 last updated on
2011-04-26.

Automatic conversion script
Id: cif_fix_values 7556 2019-12-06 15:28:31Z antanas 

 Adding full bibliography for 7241796--7241816.cif.
;
_cod_original_cell_volume 4919.1(18)
_cod_database_code 7241812
_shelx_shelxl_version_number 2018/3
_shelx_space_group_comment
;
The symmetry employed for this shelxl refinement is uniquely defined
by the following loop, which should always be used as a source of
symmetry information in preference to the above space-group names.
They are only intended as comments.
;
_shelx_estimated_absorpt_t_max 0.914
_shelx_estimated_absorpt_t_min 0.838
_olex2_refinement_description
;
1. Fixed Uiso
 At 1.2 times of:
  All C(H) groups, All C(H,H) groups, All N(H) groups
 At 1.5 times of:
  All C(H,H,H) groups
2.a Ternary CH refined with riding coordinates:
 N1(H1)
2.b Secondary CH2 refined with riding coordinates:
 C1(H1A,H1B), C3(H3A,H3B), C4(H4A,H4B), C12(H12A,H12B)
2.c Aromatic/amide H refined with riding coordinates:
 C6(H6), C7(H7), C9(H9), C10(H10), C14(H14), C15(H15), C17(H17), C18(H18),
 C20(H20)
2.d Idealised Me refined as rotating group:
 C21(H21A,H21B,H21C), C22(H22A,H22B,H22C)
;
_olex2_submission_special_instructions 'No special instructions were received'

loop_
_space_group_symop_operation_xyz
'x, y, z'
'-x, y, -z+1/2'
'x+1/2, y+1/2, z'
'-x+1/2, y+1/2, -z+1/2'
'-x, -y, -z'
'x, -y, z-1/2'
'-x+1/2, -y+1/2, -z'
'x+1/2, -y+1/2, z-1/2'

loop_
_atom_site_label
_atom_site_type_symbol
_atom_site_fract_x
_atom_site_fract_y
_atom_site_fract_z
_atom_site_U_iso_or_equiv
_atom_site_adp_type
_atom_site_occupancy
_atom_site_site_symmetry_order
_atom_site_calc_flag
_atom_site_refinement_flags_posn
_atom_site_refinement_flags_adp
_atom_site_refinement_flags_occupancy
_atom_site_disorder_assembly
_atom_site_disorder_group
Cu1 Cu 0.49915(11) 0.60806(17) 0.48207(7) 0.0544(12) Uani 1 1 d . . . . .
O1 O 0.4314(6) 0.4551(9) 0.9212(4) 0.054(3) Uani 1 1 d . . . . .
O2 O 0.4313(7) 0.6394(10) 0.9506(4) 0.075(4) Uani 1 1 d . . . . .
O3 O 0.4023(7) 0.4425(11) 0.5436(4) 0.075(4) Uani 1 1 d . . . . .
O4 O 0.4027(7) 0.6262(11) 0.5141(5) 0.078(4) Uani 1 1 d . . . . .
O5 O 0.5122(7) 0.7901(11) 0.4598(4) 0.072(4) Uani 1 1 d . . . . .
N1 N 0.1469(7) 0.6505(11) 0.7054(5) 0.055(4) Uani 1 1 d . . . . .
H1 H 0.167934 0.568203 0.706600 0.066 Uiso 1 1 calc R U . . .
N2 N 0.5990(10) 0.9329(18) 0.4409(9) 0.128(7) Uani 1 1 d . . . . .
C1 C 0.0301(10) 0.7625(13) 0.7309(7) 0.072(5) Uani 1 1 d . . . . .
H1A H -0.002011 0.764859 0.695748 0.086 Uiso 1 1 calc R U . . .
H1B H 0.065537 0.833271 0.736224 0.086 Uiso 1 1 calc R U . . .
C2 C 0.0849(10) 0.6530(13) 0.7378(6) 0.058(4) Uani 1 1 d . . . . .
C3 C 0.0325(10) 0.5456(14) 0.7311(6) 0.071(5) Uani 1 1 d . . . . .
H3A H 0.068464 0.475627 0.737670 0.086 Uiso 1 1 calc R U . . .
H3B H 0.002164 0.541409 0.695528 0.086 Uiso 1 1 calc R U . . .
C4 C 0.2175(11) 0.7221(16) 0.7243(6) 0.069(5) Uani 1 1 d . . . . .
H4A H 0.197980 0.802348 0.729749 0.082 Uiso 1 1 calc R U . . .
H4B H 0.252941 0.726600 0.698132 0.082 Uiso 1 1 calc R U . . .
C5 C 0.2683(10) 0.6804(17) 0.7722(7) 0.064(5) Uani 1 1 d . . . . .
C6 C 0.2861(15) 0.5662(19) 0.7831(8) 0.110(8) Uani 1 1 d . . . . .
H6 H 0.266760 0.509897 0.757528 0.133 Uiso 1 1 calc R U . . .
C7 C 0.3296(14) 0.5272(17) 0.8278(8) 0.106(8) Uani 1 1 d . . . . .
H7 H 0.337094 0.445271 0.832684 0.128 Uiso 1 1 calc R U . . .
C8 C 0.3639(10) 0.6026(14) 0.8674(7) 0.057(5) Uani 1 1 d . . . . .
C9 C 0.350(2) 0.7179(18) 0.8566(11) 0.176(14) Uani 1 1 d . . . . .
H9 H 0.371394 0.775110 0.881430 0.212 Uiso 1 1 calc R U . . .
C10 C 0.3036(18) 0.755(2) 0.8070(10) 0.149(12) Uani 1 1 d . . . . .
H10 H 0.298517 0.836407 0.799749 0.179 Uiso 1 1 calc R U . . .
C11 C 0.4126(9) 0.5595(17) 0.9161(6) 0.053(4) Uani 1 1 d . . . . .
C12 C 0.1143(10) 0.6757(15) 0.6506(5) 0.067(5) Uani 1 1 d . . . . .
H12A H 0.101004 0.759981 0.645970 0.080 Uiso 1 1 calc R U . . .
H12B H 0.062905 0.630296 0.638838 0.080 Uiso 1 1 calc R U . . .
C13 C 0.1807(9) 0.6415(15) 0.6198(6) 0.057(4) Uani 1 1 d . . . . .
C14 C 0.2112(10) 0.7217(17) 0.5892(6) 0.074(5) Uani 1 1 d . . . . .
H14 H 0.188936 0.798717 0.586336 0.088 Uiso 1 1 calc R U . . .
C15 C 0.2728(10) 0.6929(15) 0.5628(6) 0.064(5) Uani 1 1 d . . . . .
H15 H 0.295282 0.749873 0.543218 0.077 Uiso 1 1 calc R U . . .
C16 C 0.3014(10) 0.5786(17) 0.5654(6) 0.064(5) Uani 1 1 d . . . . .
C17 C 0.2693(12) 0.4940(16) 0.5932(8) 0.094(7) Uani 1 1 d . . . . .
H17 H 0.287247 0.414989 0.592948 0.113 Uiso 1 1 calc R U . . .
C18 C 0.2101(12) 0.5275(18) 0.6215(7) 0.095(7) Uani 1 1 d . . . . .
H18 H 0.189519 0.471563 0.642362 0.114 Uiso 1 1 calc R U . . .
C19 C 0.3748(9) 0.5472(17) 0.5390(6) 0.059(5) Uani 1 1 d . . . . .
C20 C 0.5761(18) 0.8190(17) 0.4522(11) 0.121(9) Uani 1 1 d . . . . .
H20 H 0.617348 0.760016 0.453767 0.145 Uiso 1 1 calc R U . . .
C21 C 0.5405(13) 1.0278(17) 0.4403(11) 0.128(9) Uani 1 1 d . . . . .
H21A H 0.528570 1.062549 0.406221 0.192 Uiso 1 1 calc R U . . .
H21B H 0.564255 1.087416 0.465082 0.192 Uiso 1 1 calc R U . . .
H21C H 0.488973 0.997707 0.449191 0.192 Uiso 1 1 calc R U . . .
C22 C 0.6813(15) 0.974(2) 0.4282(16) 0.23(2) Uani 1 1 d . . . . .
H22A H 0.723683 0.974791 0.459195 0.340 Uiso 1 1 calc R U . . .
H22B H 0.674740 1.053001 0.413744 0.340 Uiso 1 1 calc R U . . .
H22C H 0.698367 0.920426 0.403325 0.340 Uiso 1 1 calc R U . . .

loop_
_atom_site_aniso_label
_atom_site_aniso_U_11
_atom_site_aniso_U_22
_atom_site_aniso_U_33
_atom_site_aniso_U_23
_atom_site_aniso_U_13
_atom_site_aniso_U_12
Cu1 0.0513(18) 0.068(2) 0.0466(17) -0.0024(9) 0.0170(12) 0.0042(10)
O1 0.064(7) 0.049(7) 0.041(7) 0.002(5) -0.013(5) 0.011(6)
O2 0.101(10) 0.072(8) 0.040(8) 0.007(6) -0.019(7) 0.008(7)
O3 0.079(9) 0.079(9) 0.083(9) 0.001(7) 0.055(7) 0.009(7)
O4 0.083(9) 0.090(9) 0.076(9) 0.013(7) 0.058(8) 0.018(7)
O5 0.043(6) 0.091(10) 0.083(9) 0.013(7) 0.011(6) -0.015(7)
N1 0.055(9) 0.054(9) 0.061(10) 0.004(7) 0.023(7) 0.007(7)
N2 0.068(12) 0.120(18) 0.19(2) 0.014(15) 0.020(13) 0.008(12)
C1 0.088(12) 0.061(11) 0.078(13) 0.002(9) 0.043(10) -0.006(10)
C2 0.064(10) 0.053(10) 0.064(12) -0.003(8) 0.030(9) 0.011(10)
C3 0.095(13) 0.070(11) 0.062(11) -0.013(9) 0.050(10) -0.020(11)
C4 0.081(12) 0.090(14) 0.036(11) 0.023(9) 0.016(10) 0.000(11)
C5 0.065(11) 0.075(14) 0.061(13) -0.021(12) 0.035(10) -0.032(11)
C6 0.16(2) 0.060(16) 0.088(18) -0.014(12) -0.028(17) 0.021(14)
C7 0.133(18) 0.061(13) 0.100(16) -0.018(13) -0.045(15) 0.045(13)
C8 0.056(11) 0.052(12) 0.067(14) -0.002(10) 0.021(10) 0.011(9)
C9 0.29(4) 0.045(16) 0.15(3) -0.032(15) -0.08(3) 0.016(18)
C10 0.22(3) 0.060(15) 0.13(2) 0.042(15) -0.07(2) -0.010(17)
C11 0.045(10) 0.078(14) 0.037(11) 0.000(11) 0.008(8) -0.006(10)
C12 0.078(12) 0.092(13) 0.035(11) 0.005(8) 0.023(9) 0.006(10)
C13 0.051(10) 0.070(12) 0.055(11) 0.008(9) 0.025(9) 0.011(10)
C14 0.070(12) 0.095(14) 0.060(12) 0.017(10) 0.023(10) 0.045(11)
C15 0.065(11) 0.074(13) 0.059(11) 0.012(9) 0.025(9) 0.014(10)
C16 0.070(12) 0.081(13) 0.045(11) -0.003(9) 0.022(9) 0.019(11)
C17 0.093(15) 0.063(14) 0.148(19) -0.013(13) 0.075(15) -0.001(10)
C18 0.113(17) 0.097(16) 0.096(15) 0.036(12) 0.077(14) 0.021(14)
C19 0.037(10) 0.091(15) 0.058(11) -0.007(10) 0.031(8) -0.001(10)
C20 0.13(2) 0.033(13) 0.20(3) 0.034(14) 0.02(2) 0.014(13)
C21 0.100(18) 0.063(13) 0.21(3) -0.021(15) 0.007(17) 0.023(14)
C22 0.10(2) 0.11(2) 0.51(7) -0.01(3) 0.16(3) -0.007(16)

loop_
_atom_type_symbol
_atom_type_description
_atom_type_scat_dispersion_real
_atom_type_scat_dispersion_imag
_atom_type_scat_source
C C 0.0033 0.0016 'International Tables Vol C Tables 4.2.6.8 and 6.1.1.4'
H H 0.0000 0.0000 'International Tables Vol C Tables 4.2.6.8 and 6.1.1.4'
Cu Cu 0.3201 1.2651 'International Tables Vol C Tables 4.2.6.8 and 6.1.1.4'
N N 0.0061 0.0033 'International Tables Vol C Tables 4.2.6.8 and 6.1.1.4'
O O 0.0106 0.0060 'International Tables Vol C Tables 4.2.6.8 and 6.1.1.4'

loop_
_geom_angle_atom_site_label_1
_geom_angle_atom_site_label_2
_geom_angle_atom_site_label_3
_geom_angle
_geom_angle_site_symmetry_1
_geom_angle_site_symmetry_3
_geom_angle_publ_flag
O1 Cu1 Cu1 85.6(3) 6_565 5_666 ?
O1 Cu1 O2 168.3(4) 6_565 2_656 ?
O1 Cu1 O3 88.8(5) 6_565 5_666 ?
O1 Cu1 O4 91.2(5) 6_565 . ?
O1 Cu1 O5 101.3(4) 6_565 . ?
O2 Cu1 Cu1 82.7(4) 2_656 5_666 ?
O2 Cu1 O5 90.4(5) 2_656 . ?
O3 Cu1 Cu1 84.1(4) 5_666 5_666 ?
O3 Cu1 O2 89.8(5) 5_666 2_656 ?
O3 Cu1 O5 93.3(5) 5_666 . ?
O4 Cu1 Cu1 84.0(4) . 5_666 ?
O4 Cu1 O2 87.7(5) . 2_656 ?
O4 Cu1 O3 168.0(5) . 5_666 ?
O4 Cu1 O5 98.4(5) . . ?
O5 Cu1 Cu1 172.6(3) . 5_666 ?
C11 O1 Cu1 123.2(10) . 6_566 ?
C11 O2 Cu1 122.9(11) . 2_656 ?
C19 O3 Cu1 122.9(10) . 5_666 ?
C19 O4 Cu1 124.1(10) . . ?
C20 O5 Cu1 117.3(13) . . ?
C2 N1 H1 105.9 . . ?
C2 N1 C12 114.7(12) . . ?
C4 N1 H1 105.9 . . ?
C4 N1 C2 112.7(12) . . ?
C4 N1 C12 111.0(12) . . ?
C12 N1 H1 105.9 . . ?
C20 N2 C21 119.7(18) . . ?
C20 N2 C22 128(2) . . ?
C21 N2 C22 112.3(19) . . ?
C1 C1 H1A 109.5 2_556 . ?
C1 C1 H1B 109.5 2_556 . ?
H1A C1 H1B 108.1 . . ?
C2 C1 C1 110.7(11) . 2_556 ?
C2 C1 H1A 109.5 . . ?
C2 C1 H1B 109.5 . . ?
N1 C2 C1 113.8(12) . . ?
N1 C2 C3 111.3(12) . . ?
C3 C2 C1 110.2(14) . . ?
C2 C3 C3 111.2(10) . 2_556 ?
C2 C3 H3A 109.4 . . ?
C2 C3 H3B 109.4 . . ?
C3 C3 H3A 109.4 2_556 . ?
C3 C3 H3B 109.4 2_556 . ?
H3A C3 H3B 108.0 . . ?
N1 C4 H4A 108.6 . . ?
N1 C4 H4B 108.6 . . ?
N1 C4 C5 114.5(13) . . ?
H4A C4 H4B 107.6 . . ?
C5 C4 H4A 108.6 . . ?
C5 C4 H4B 108.6 . . ?
C6 C5 C4 124.3(17) . . ?
C10 C5 C4 120.7(18) . . ?
C10 C5 C6 114.9(19) . . ?
C5 C6 H6 117.8 . . ?
C7 C6 C5 124.4(19) . . ?
C7 C6 H6 117.8 . . ?
C6 C7 H7 118.7 . . ?
C6 C7 C8 122.6(18) . . ?
C8 C7 H7 118.7 . . ?
C7 C8 C11 122.4(16) . . ?
C9 C8 C7 114.2(18) . . ?
C9 C8 C11 123.3(19) . . ?
C8 C9 H9 119.7 . . ?
C8 C9 C10 121(2) . . ?
C10 C9 H9 119.7 . . ?
C5 C10 C9 123(2) . . ?
C5 C10 H10 118.6 . . ?
C9 C10 H10 118.6 . . ?
O1 C11 O2 125.5(15) . . ?
O1 C11 C8 120.2(16) . . ?
O2 C11 C8 114.3(16) . . ?
N1 C12 H12A 110.0 . . ?
N1 C12 H12B 110.0 . . ?
N1 C12 C13 108.5(12) . . ?
H12A C12 H12B 108.4 . . ?
C13 C12 H12A 110.0 . . ?
C13 C12 H12B 110.0 . . ?
C14 C13 C12 121.3(15) . . ?
C14 C13 C18 118.8(14) . . ?
C18 C13 C12 119.9(15) . . ?
C13 C14 H14 119.2 . . ?
C15 C14 C13 121.6(16) . . ?
C15 C14 H14 119.2 . . ?
C14 C15 H15 120.9 . . ?
C14 C15 C16 118.2(15) . . ?
C16 C15 H15 120.9 . . ?
C15 C16 C19 118.6(17) . . ?
C17 C16 C15 122.0(14) . . ?
C17 C16 C19 119.3(16) . . ?
C16 C17 H17 120.9 . . ?
C16 C17 C18 118.2(17) . . ?
C18 C17 H17 120.9 . . ?
C13 C18 C17 120.9(16) . . ?
C13 C18 H18 119.5 . . ?
C17 C18 H18 119.5 . . ?
O3 C19 C16 117.7(16) . . ?
O4 C19 O3 124.6(13) . . ?
O4 C19 C16 117.7(16) . . ?
O5 C20 N2 126(2) . . ?
O5 C20 H20 116.9 . . ?
N2 C20 H20 116.9 . . ?
N2 C21 H21A 109.5 . . ?
N2 C21 H21B 109.5 . . ?
N2 C21 H21C 109.5 . . ?
H21A C21 H21B 109.5 . . ?
H21A C21 H21C 109.5 . . ?
H21B C21 H21C 109.5 . . ?
N2 C22 H22A 109.5 . . ?
N2 C22 H22B 109.5 . . ?
N2 C22 H22C 109.5 . . ?
H22A C22 H22B 109.5 . . ?
H22A C22 H22C 109.5 . . ?
H22B C22 H22C 109.5 . . ?

loop_
_geom_bond_atom_site_label_1
_geom_bond_atom_site_label_2
_geom_bond_distance
_geom_bond_site_symmetry_2
_geom_bond_publ_flag
Cu1 Cu1 2.647(4) 5_666 ?
Cu1 O1 1.934(10) 6_565 ?
Cu1 O2 1.978(10) 2_656 ?
Cu1 O3 1.953(10) 5_666 ?
Cu1 O4 1.942(11) . ?
Cu1 O5 2.184(12) . ?
O1 C11 1.233(18) . ?
O2 C11 1.295(18) . ?
O3 C19 1.277(19) . ?
O4 C19 1.255(18) . ?
O5 C20 1.15(3) . ?
N1 H1 1.0000 . ?
N1 C2 1.450(18) . ?
N1 C4 1.432(19) . ?
N1 C12 1.491(18) . ?
N2 C20 1.40(2) . ?
N2 C21 1.44(2) . ?
N2 C22 1.52(3) . ?
C1 C1 1.54(3) 2_556 ?
C1 H1A 0.9900 . ?
C1 H1B 0.9900 . ?
C1 C2 1.53(2) . ?
C2 C3 1.49(2) . ?
C3 C3 1.60(3) 2_556 ?
C3 H3A 0.9900 . ?
C3 H3B 0.9900 . ?
C4 H4A 0.9900 . ?
C4 H4B 0.9900 . ?
C4 C5 1.47(2) . ?
C5 C6 1.36(2) . ?
C5 C10 1.32(3) . ?
C6 H6 0.9500 . ?
C6 C7 1.35(3) . ?
C7 H7 0.9500 . ?
C7 C8 1.40(2) . ?
C8 C9 1.36(3) . ?
C8 C11 1.48(2) . ?
C9 H9 0.9500 . ?
C9 C10 1.47(3) . ?
C10 H10 0.9500 . ?
C12 H12A 0.9900 . ?
C12 H12B 0.9900 . ?
C12 C13 1.53(2) . ?
C13 C14 1.38(2) . ?
C13 C18 1.39(2) . ?
C14 H14 0.9500 . ?
C14 C15 1.37(2) . ?
C15 H15 0.9500 . ?
C15 C16 1.38(2) . ?
C16 C17 1.38(2) . ?
C16 C19 1.55(2) . ?
C17 H17 0.9500 . ?
C17 C18 1.39(2) . ?
C18 H18 0.9500 . ?
C20 H20 0.9500 . ?
C21 H21A 0.9800 . ?
C21 H21B 0.9800 . ?
C21 H21C 0.9800 . ?
C22 H22A 0.9800 . ?
C22 H22B 0.9800 . ?
C22 H22C 0.9800 . ?

loop_
_geom_torsion_atom_site_label_1
_geom_torsion_atom_site_label_2
_geom_torsion_atom_site_label_3
_geom_torsion_atom_site_label_4
_geom_torsion
_geom_torsion_site_symmetry_1
_geom_torsion_site_symmetry_2
_geom_torsion_site_symmetry_3
_geom_torsion_site_symmetry_4
_geom_torsion_publ_flag
Cu1 O1 C11 O2 -4(2) 6_566 . . . ?
Cu1 O1 C11 C8 177.0(10) 6_566 . . . ?
Cu1 O2 C11 O1 4(2) 2_656 . . . ?
Cu1 O2 C11 C8 -176.7(9) 2_656 . . . ?
Cu1 O3 C19 O4 6(2) 5_666 . . . ?
Cu1 O3 C19 C16 -174.3(10) 5_666 . . . ?
Cu1 O4 C19 O3 -5(3) . . . . ?
Cu1 O4 C19 C16 175.6(10) . . . . ?
Cu1 O5 C20 N2 -176(2) . . . . ?
N1 C2 C3 C3 177.0(14) . . . 2_556 ?
N1 C4 C5 C6 40(2) . . . . ?
N1 C4 C5 C10 -144(2) . . . . ?
N1 C12 C13 C14 -123.0(16) . . . . ?
N1 C12 C13 C18 58(2) . . . . ?
C1 C1 C2 N1 -176.3(15) 2_556 . . . ?
C1 C1 C2 C3 58(2) 2_556 . . . ?
C1 C2 C3 C3 -56(2) . . . 2_556 ?
C2 N1 C4 C5 67.2(18) . . . . ?
C2 N1 C12 C13 -166.6(13) . . . . ?
C4 N1 C2 C1 79.0(17) . . . . ?
C4 N1 C2 C3 -155.7(14) . . . . ?
C4 N1 C12 C13 64.2(17) . . . . ?
C4 C5 C6 C7 -177(2) . . . . ?
C4 C5 C10 C9 176(2) . . . . ?
C5 C6 C7 C8 -3(4) . . . . ?
C6 C5 C10 C9 -7(4) . . . . ?
C6 C7 C8 C9 -1(4) . . . . ?
C6 C7 C8 C11 -179.0(19) . . . . ?
C7 C8 C9 C10 0(4) . . . . ?
C7 C8 C11 O1 7(2) . . . . ?
C7 C8 C11 O2 -172.2(16) . . . . ?
C8 C9 C10 C5 4(5) . . . . ?
C9 C8 C11 O1 -171(2) . . . . ?
C9 C8 C11 O2 10(3) . . . . ?
C10 C5 C6 C7 6(3) . . . . ?
C11 C8 C9 C10 178(2) . . . . ?
C12 N1 C2 C1 -49.4(19) . . . . ?
C12 N1 C2 C3 75.9(18) . . . . ?
C12 N1 C4 C5 -162.6(13) . . . . ?
C12 C13 C14 C15 177.7(15) . . . . ?
C12 C13 C18 C17 178.9(17) . . . . ?
C13 C14 C15 C16 3(3) . . . . ?
C14 C13 C18 C17 0(3) . . . . ?
C14 C15 C16 C17 1(3) . . . . ?
C14 C15 C16 C19 -175.8(15) . . . . ?
C15 C16 C17 C18 -4(3) . . . . ?
C15 C16 C19 O3 177.3(15) . . . . ?
C15 C16 C19 O4 -3(2) . . . . ?
C16 C17 C18 C13 3(3) . . . . ?
C17 C16 C19 O3 1(3) . . . . ?
C17 C16 C19 O4 -179.9(17) . . . . ?
C18 C13 C14 C15 -4(3) . . . . ?
C19 C16 C17 C18 172.5(16) . . . . ?
C21 N2 C20 O5 3(4) . . . . ?
C22 N2 C20 O5 -177(3) . . . . ?
